data_1533569
loop_
_publ_author_name
'Tarakina, N.V.'
'Tyutyunnik, A.P.'
'Hannerz, H.'
'D'yachkova, T.V.'
'Zubkov, V.G.'
'Zainulin, Yu.G.'
'Svensson, G.'

_publ_section_title
;
 High temperature/high pressure synthesis and crystal structure of the new
 corundum related compound Zn4 Nb2 O9
;
_journal_name_full 'Solid State Sciences'
_journal_page_first 459
_journal_page_last 463
_journal_volume 5
_journal_year 2003
_chemical_formula_sum 'Nb2 O9 Zn4'
_chemical_name_systematic 'Zn4 (Nb2 O9)'
_space_group_IT_number 165
_symmetry_space_group_name_Hall '-P 3 2"c'
_symmetry_space_group_name_H-M 'P -3 c 1'
_cell_angle_alpha 90
_cell_angle_beta 90
_cell_angle_gamma 120
_cell_formula_units_Z 2
_cell_length_a 5.1864
_cell_length_b 5.1864
_cell_length_c 14.1445
_cell_volume 329.496
_citation_journal_id_ASTM SSSCFJ
_cod_data_source_file Tarakina_SSSCFJ_2003_1010.cif
_cod_data_source_block Nb2O9Zn4
_cod_original_cell_volume 329.4961
_cod_database_code 1533569

loop_
_symmetry_equiv_pos_as_xyz
x,y,z
-y,x-y,z
-x+y,-x,z
y,x,-z+1/2
-x,-x+y,-z+1/2
x-y,-y,-z+1/2
-x,-y,-z
y,-x+y,-z
x-y,x,-z
-y,-x,z-1/2
x,x-y,z-1/2
-x+y,y,z-1/2

loop_
_atom_site_label
_atom_site_type_symbol
_atom_site_fract_x
_atom_site_fract_y
_atom_site_fract_z
_atom_site_occupancy
_atom_site_U_iso_or_equiv
Zn2 Zn+2 0.3333 0.6667 0.2963 1 0.0
Zn1 Zn+2 0.3333 0.6667 0.0166 1 0.0
O1 O-2 0.3509 0.3072 0.0819 1 0.0
O2 O-2 0.2821 0 0.25 1 0.0
Nb1 Nb+5 0 0 0.3594 1 0.0
